data_1528136
loop_
_publ_author_name
'Tillard-Charbonnel, M.'
'Chahin, A.'
'Belin, C.'

_publ_section_title
;
 A new intermetallic phase in the ternary system: Li-Zn-Ga, a
 hexagonal-type arrangement of extended icosahedral units
;
_journal_name_full 'Materials Research Bulletin'
_journal_page_first 1285
_journal_page_last 1294
_journal_volume 28
_journal_year 1993
_chemical_formula_sum 'Ga22.13 Li11.33 Zn2.66'
_space_group_IT_number 163
_symmetry_space_group_name_Hall '-P 3 2c'
_symmetry_space_group_name_H-M 'P -3 1 c'
_cell_angle_alpha 90
_cell_angle_beta 90
_cell_angle_gamma 120
_cell_formula_units_Z 6
_cell_length_a 13.657
_cell_length_b 13.657
_cell_length_c 23.435
_cell_volume 3785.351
_citation_journal_id_ASTM MRBUAC
_cod_data_source_file Tillard-Charbonnel_MRBUAC_1993_507.cif
_cod_data_source_block Ga22.13Li11.33Zn2.66
_cod_database_code 1528136

loop_
_symmetry_equiv_pos_as_xyz
x,y,z
-y,x-y,z
-x+y,-x,z
-y,-x,-z+1/2
x,x-y,-z+1/2
-x+y,y,-z+1/2
-x,-y,-z
y,-x+y,-z
x-y,x,-z
y,x,z-1/2
-x,-x+y,z-1/2
x-y,-y,z-1/2

loop_
_atom_site_label
_atom_site_type_symbol
_atom_site_fract_x
_atom_site_fract_y
_atom_site_fract_z
_atom_site_occupancy
_atom_site_U_iso_or_equiv
Ga9 Ga 0.2096 0.4185 0.0413 0.893 0.0
Li8 Li 0.542 0.087 0.385 1 0.0
Zn4 Zn 0.9762 0.3406 0.1943 0.107 0.0
Zn6 Zn 0.336 0.4796 0.1342 0.107 0.0
Li6 Li 0.357 0.062 0.438 1 0.0
Zn7 Zn 0.1826 0.1888 0.2498 0.107 0.0
Ga7 Ga 0.1826 0.1888 0.2498 0.893 0.0
Ga5 Ga 0.1058 0.2113 0.0202 0.893 0.0
Zn10 Zn 0.1277 0.0639 0.0805 0.107 0.0
Zn13 Zn 0.4503 0.5501 0.0209 0.091 0.0
Ga8 Ga 0.1427 0.4787 0.1341 0.893 0.0
Li3 Li 0.217 0.783 0.25 1 0.0
Li4 Li 0.571 0.429 0.25 1 0.0
Li7 Li 0.145 0.267 0.129 1 0.0
Li1 Li 0 0 0.318 1 0.0
Zn2 Zn 0.3333 0.6667 0.1939 0.067 0.0
Ga14 Ga 0.4714 0.2355 0.1544 0.893 0.0
Zn12 Zn 0.2697 0.5393 0.9508 0.107 0.0
Zn1 Zn 0.3333 0.6667 0.8035 0.107 0.0
Zn5 Zn 0.1058 0.2113 0.0202 0.107 0.0
Li5 Li 0.944 0.652 0.442 1 0.0
Ga10 Ga 0.1277 0.0639 0.0805 0.893 0.0
Zn11 Zn 0.2502 0.1248 0.1629 0.107 0.0
Zn14 Zn 0.4714 0.2355 0.1544 0.107 0.0
Ga4 Ga 0.9762 0.3406 0.1943 0.893 0.0
Ga6 Ga 0.336 0.4796 0.1342 0.893 0.0
Ga3 Ga 0.3643 0.3401 0.194 0.893 0.0
Ga13 Ga 0.4503 0.5501 0.0209 0.759 0.0
Ga11 Ga 0.2502 0.1248 0.1629 0.893 0.0
Zn3 Zn 0.3643 0.3401 0.194 0.107 0.0
Ga12 Ga 0.2697 0.5393 0.9508 0.893 0.0
Zn9 Zn 0.2096 0.4185 0.0413 0.107 0.0
Ga2 Ga 0.3333 0.6667 0.1939 0.563 0.0
Li2 Li 0.3333 0.6667 0.07 1 0.0
Zn8 Zn 0.1427 0.4787 0.1341 0.107 0.0
Ga1 Ga 0.3333 0.6667 0.8035 0.893 0.0
